data_4111342
loop_
_publ_author_name
'Rongbiao Tong'
'Jason C. Valentine'
'Frank E. McDonald'
'Rui Cao'
'Xikui Fang'
'Kenneth I. Hardcastle'

_publ_section_title
;
 Total Syntheses of Durgamone, Nakorone, and Abudinol B via Biomimetic
 Oxa- and Carbacyclizations
;
_journal_name_full 'Journal of the American Chemical Society'
_journal_page_first 1050
_journal_page_last 1051
_journal_paper_doi 10.1021/ja068826+
_journal_volume 129
_journal_year 2007
_chemical_formula_sum 'C19 H30 O2'
_chemical_formula_weight 290.43
_chemical_name_systematic
; 
 ? 
;
_space_group_IT_number 19
_symmetry_cell_setting orthorhombic
_symmetry_space_group_name_Hall 'P 2ac 2ab'
_symmetry_space_group_name_H-M 'P 21 21 21'
_atom_sites_solution_hydrogens geom
_atom_sites_solution_primary direct
_atom_sites_solution_secondary difmap
_audit_creation_method SHELXL-97
_cell_angle_alpha 90.00
_cell_angle_beta 90.00
_cell_angle_gamma 90.00
_cell_formula_units_Z 4
_cell_length_a 7.1883(5)
_cell_length_b 9.8601(7)
_cell_length_c 23.4975(16)
_cell_measurement_reflns_used 4224
_cell_measurement_temperature 173(2)
_cell_measurement_theta_max 65.97
_cell_measurement_theta_min 8.37
_cell_volume 1665.4(2)
_computing_cell_refinement 'Bruker SMART'
_computing_data_collection 'Bruker SMART'
_computing_data_reduction 'Bruker SAINT'
_computing_molecular_graphics 'Bruker SHELXTL'
_computing_publication_material 'Bruker SHELXTL'
_computing_structure_refinement 'SHELXL-97 (Sheldrick, 1997)'
_computing_structure_solution 'SHELXS-97 (Sheldrick, 1990)'
_diffrn_ambient_temperature 173(2)
_diffrn_measured_fraction_theta_full 0.900
_diffrn_measured_fraction_theta_max 0.900
_diffrn_measurement_device_type 'CCD area detector'
_diffrn_measurement_method 'phi and omega scans'
_diffrn_radiation_monochromator graphite
_diffrn_radiation_source 'fine-focus sealed tube'
_diffrn_radiation_type CuK\a
_diffrn_radiation_wavelength 1.54178
_diffrn_reflns_av_R_equivalents 0.0201
_diffrn_reflns_av_sigmaI/netI 0.0235
_diffrn_reflns_limit_h_max 7
_diffrn_reflns_limit_h_min -7
_diffrn_reflns_limit_k_max 9
_diffrn_reflns_limit_k_min -10
_diffrn_reflns_limit_l_max 24
_diffrn_reflns_limit_l_min -27
_diffrn_reflns_number 6645
_diffrn_reflns_theta_full 65.97
_diffrn_reflns_theta_max 65.97
_diffrn_reflns_theta_min 8.37
_exptl_absorpt_coefficient_mu 0.561
_exptl_absorpt_correction_T_max 1.000
_exptl_absorpt_correction_T_min 0.764424
_exptl_absorpt_correction_type multi-scan
_exptl_absorpt_process_details SADABS
_exptl_crystal_colour clear
_exptl_crystal_density_diffrn 1.158
_exptl_crystal_density_meas 0
_exptl_crystal_description plate
_exptl_crystal_F_000 640
_exptl_crystal_size_max 0.73
_exptl_crystal_size_mid 0.53
_exptl_crystal_size_min 0.10
_refine_diff_density_max 0.160
_refine_diff_density_min -0.134
_refine_diff_density_rms 0.030
_refine_ls_abs_structure_details 'Flack H D (1983), Acta Cryst. A39, 876-881'
_refine_ls_abs_structure_Flack 0.0(2)
_refine_ls_extinction_method none
_refine_ls_goodness_of_fit_ref 1.083
_refine_ls_hydrogen_treatment mixed
_refine_ls_matrix_type full
_refine_ls_number_parameters 203
_refine_ls_number_reflns 2524
_refine_ls_number_restraints 0
_refine_ls_restrained_S_all 1.083
_refine_ls_R_factor_all 0.0344
_refine_ls_R_factor_gt 0.0322
_refine_ls_shift/su_max 0.000
_refine_ls_shift/su_mean 0.000
_refine_ls_structure_factor_coef Fsqd
_refine_ls_weighting_details 'calc w=1/[\s^2^(Fo^2^)+(0.0375P)^2^+0.3023P] where P=(Fo^2^+2Fc^2^)/3'
_refine_ls_weighting_scheme calc
_refine_ls_wR_factor_gt 0.0761
_refine_ls_wR_factor_ref 0.0774
_reflns_number_gt 2394
_reflns_number_total 2524
_reflns_threshold_expression >2sigma(I)
_cod_data_source_file ja068826si20061210_112337.cif
_cod_data_source_block t104_0m
_cod_database_code 4111342

loop_
_symmetry_equiv_pos_as_xyz
'x, y, z'
'-x+1/2, -y, z+1/2'
'-x, y+1/2, -z+1/2'
'x+1/2, -y+1/2, -z'

loop_
_atom_site_label
_atom_site_type_symbol
_atom_site_fract_x
_atom_site_fract_y
_atom_site_fract_z
_atom_site_U_iso_or_equiv
_atom_site_adp_type
_atom_site_occupancy
_atom_site_symmetry_multiplicity
_atom_site_calc_flag
_atom_site_refinement_flags
C1 C -0.1110(2) -0.53422(17) -0.16810(6) 0.0226(4) Uani 1 1 d .
H1 H -0.0678 -0.4396 -0.1758 0.027 Uiso 1 1 calc R
C2 C 0.0358(2) -0.60558(17) -0.13203(7) 0.0271(4) Uani 1 1 d .
H2A H 0.1571 -0.6007 -0.1519 0.033 Uiso 1 1 calc R
H2B H 0.0020 -0.7025 -0.1283 0.033 Uiso 1 1 calc R
C3 C 0.0564(2) -0.54382(17) -0.07245(6) 0.0270(4) Uani 1 1 d .
H3A H 0.1465 -0.5978 -0.0500 0.032 Uiso 1 1 calc R
H3B H 0.1049 -0.4502 -0.0757 0.032 Uiso 1 1 calc R
C4 C -0.1304(2) -0.54182(17) -0.04206(6) 0.0268(4) Uani 1 1 d .
C5 C -0.1417(3) -0.45192(19) 0.01118(7) 0.0334(4) Uani 1 1 d .
C6 C -0.3350(3) -0.3881(3) 0.01384(8) 0.0532(6) Uani 1 1 d .
H6A H -0.3259 -0.2880 0.0154 0.064 Uiso 1 1 calc R
H6B H -0.4033 -0.4201 0.0479 0.064 Uiso 1 1 calc R
C7 C -0.4343(3) -0.4340(2) -0.04114(7) 0.0351(4) Uani 1 1 d .
H7A H -0.5131 -0.5147 -0.0342 0.042 Uiso 1 1 calc R
H7B H -0.5122 -0.3604 -0.0570 0.042 Uiso 1 1 calc R
C8 C -0.2721(2) -0.46765(17) -0.08063(6) 0.0252(4) Uani 1 1 d .
H8 H -0.2127 -0.3778 -0.0883 0.030 Uiso 1 1 calc R
C9 C -0.3063(2) -0.52733(16) -0.14041(6) 0.0227(4) Uani 1 1 d .
C10 C -0.4301(2) -0.42585(17) -0.17303(6) 0.0256(4) Uani 1 1 d .
H10A H -0.5574 -0.4321 -0.1572 0.031 Uiso 1 1 calc R
H10B H -0.3837 -0.3333 -0.1648 0.031 Uiso 1 1 calc R
C11 C -0.4439(2) -0.44138(18) -0.23798(7) 0.0284(4) Uani 1 1 d .
H11A H -0.4803 -0.5359 -0.2467 0.034 Uiso 1 1 calc R
H11B H -0.5444 -0.3814 -0.2520 0.034 Uiso 1 1 calc R
C12 C -0.2667(2) -0.40855(17) -0.27053(7) 0.0287(4) Uani 1 1 d .
H12 H -0.3036 -0.3871 -0.3106 0.034 Uiso 1 1 calc R
C13 C -0.1251(2) -0.52648(17) -0.27318(6) 0.0281(4) Uani 1 1 d .
C14 C 0.0702(3) -0.4754(2) -0.28671(8) 0.0387(5) Uani 1 1 d .
H14A H 0.1542 -0.5529 -0.2914 0.058 Uiso 1 1 calc R
H14B H 0.1146 -0.4181 -0.2554 0.058 Uiso 1 1 calc R
H14C H 0.0674 -0.4224 -0.3220 0.058 Uiso 1 1 calc R
C15 C -0.1883(3) -0.62845(19) -0.31819(7) 0.0400(5) Uani 1 1 d .
H15A H -0.3134 -0.6611 -0.3088 0.060 Uiso 1 1 calc R
H15B H -0.1018 -0.7052 -0.3191 0.060 Uiso 1 1 calc R
H15C H -0.1905 -0.5844 -0.3556 0.060 Uiso 1 1 calc R
C16 C -0.1869(3) -0.68538(18) -0.02278(8) 0.0365(5) Uani 1 1 d .
H16A H -0.1076 -0.7138 0.0090 0.055 Uiso 1 1 calc R
H16B H -0.1719 -0.7488 -0.0546 0.055 Uiso 1 1 calc R
H16C H -0.3172 -0.6848 -0.0105 0.055 Uiso 1 1 calc R
C17 C -0.4030(2) -0.66654(17) -0.14089(7) 0.0300(4) Uani 1 1 d .
H17A H -0.3119 -0.7375 -0.1322 0.045 Uiso 1 1 calc R
H17B H -0.4568 -0.6831 -0.1786 0.045 Uiso 1 1 calc R
H17C H -0.5020 -0.6677 -0.1122 0.045 Uiso 1 1 calc R
C18 C -0.0098(3) -0.4426(2) 0.04891(8) 0.0417(5) Uani 1 1 d .
C19 C 0.1264(3) -0.4351(2) 0.08465(9) 0.0514(6) Uani 1 1 d .
O1 O -0.11958(16) -0.60610(11) -0.22132(4) 0.0251(3) Uani 1 1 d .
O2 O -0.19407(18) -0.28627(11) -0.24612(5) 0.0323(3) Uani 1 1 d .
H2 H -0.1126 -0.2536 -0.2678 0.049 Uiso 1 1 calc R
H19 H 0.135(4) -0.497(2) 0.1180(10) 0.066(7) Uiso 1 1 d .
H20 H 0.225(4) -0.360(3) 0.0791(11) 0.083(8) Uiso 1 1 d .

loop_
_atom_site_aniso_label
_atom_site_aniso_U_11
_atom_site_aniso_U_22
_atom_site_aniso_U_33
_atom_site_aniso_U_23
_atom_site_aniso_U_13
_atom_site_aniso_U_12
C1 0.0242(9) 0.0205(8) 0.0231(7) -0.0007(7) -0.0011(7) 0.0001(7)
C2 0.0218(9) 0.0293(9) 0.0302(9) 0.0007(7) -0.0009(7) 0.0029(7)
C3 0.0238(9) 0.0281(9) 0.0289(8) 0.0011(7) -0.0041(7) 0.0004(7)
C4 0.0237(9) 0.0315(9) 0.0253(8) 0.0021(7) -0.0030(7) -0.0012(7)
C5 0.0348(11) 0.0413(11) 0.0241(8) 0.0005(8) -0.0013(8) 0.0023(9)
C6 0.0451(13) 0.0861(17) 0.0284(9) -0.0109(10) -0.0024(9) 0.0209(12)
C7 0.0276(10) 0.0479(12) 0.0297(9) 0.0009(8) 0.0018(8) 0.0068(9)
C8 0.0230(9) 0.0258(9) 0.0270(8) 0.0009(7) 0.0004(7) -0.0010(7)
C9 0.0203(8) 0.0232(8) 0.0245(8) 0.0020(7) -0.0017(7) -0.0023(7)
C10 0.0204(9) 0.0274(9) 0.0289(8) 0.0016(7) -0.0001(7) 0.0011(7)
C11 0.0259(9) 0.0302(10) 0.0292(9) 0.0036(7) -0.0071(7) 0.0023(7)
C12 0.0322(10) 0.0295(9) 0.0245(8) 0.0029(7) -0.0026(7) 0.0022(7)
C13 0.0358(10) 0.0266(9) 0.0220(8) 0.0037(7) -0.0002(8) 0.0006(8)
C14 0.0370(11) 0.0359(11) 0.0431(10) 0.0077(8) 0.0123(9) 0.0057(8)
C15 0.0536(13) 0.0399(11) 0.0267(9) -0.0059(8) -0.0052(9) 0.0077(10)
C16 0.0317(10) 0.0402(11) 0.0375(10) 0.0134(8) -0.0022(8) -0.0030(8)
C17 0.0258(9) 0.0303(9) 0.0338(9) 0.0040(8) -0.0029(8) -0.0055(8)
C18 0.0441(12) 0.0455(12) 0.0354(10) -0.0094(9) -0.0029(10) 0.0069(9)
C19 0.0560(15) 0.0498(14) 0.0485(12) -0.0095(11) -0.0211(12) 0.0082(12)
O1 0.0298(6) 0.0238(6) 0.0217(5) -0.0006(4) -0.0008(5) 0.0005(5)
O2 0.0372(8) 0.0244(6) 0.0355(6) 0.0032(5) 0.0062(6) -0.0034(5)

loop_
_atom_type_symbol
_atom_type_description
_atom_type_scat_dispersion_real
_atom_type_scat_dispersion_imag
_atom_type_scat_source
C C 0.0181 0.0091 'International Tables Vol C Tables 4.2.6.8 and 6.1.1.4'
H H 0.0000 0.0000 'International Tables Vol C Tables 4.2.6.8 and 6.1.1.4'
O O 0.0492 0.0322 'International Tables Vol C Tables 4.2.6.8 and 6.1.1.4'

loop_
_geom_angle_atom_site_label_1
_geom_angle_atom_site_label_2
_geom_angle_atom_site_label_3
_geom_angle
O1 C1 C2 106.59(12)
O1 C1 C9 110.35(12)
C2 C1 C9 114.44(13)
O1 C1 H1 108.4
C2 C1 H1 108.4
C9 C1 H1 108.4
C1 C2 C3 113.00(13)
C1 C2 H2A 109.0
C3 C2 H2A 109.0
C1 C2 H2B 109.0
C3 C2 H2B 109.0
H2A C2 H2B 107.8
C4 C3 C2 110.41(13)
C4 C3 H3A 109.6
C2 C3 H3A 109.6
C4 C3 H3B 109.6
C2 C3 H3B 109.6
H3A C3 H3B 108.1
C3 C4 C5 115.90(14)
C3 C4 C16 111.03(14)
C5 C4 C16 106.07(13)
C3 C4 C8 108.20(13)
C5 C4 C8 99.76(13)
C16 C4 C8 115.65(14)
C18 C5 C6 127.31(16)
C18 C5 C4 123.87(16)
C6 C5 C4 108.64(14)
C5 C6 C7 105.41(15)
C5 C6 H6A 110.7
C7 C6 H6A 110.7
C5 C6 H6B 110.7
C7 C6 H6B 110.7
H6A C6 H6B 108.8
C8 C7 C6 102.66(14)
C8 C7 H7A 111.2
C6 C7 H7A 111.2
C8 C7 H7B 111.2
C6 C7 H7B 111.2
H7A C7 H7B 109.1
C7 C8 C9 120.99(14)
C7 C8 C4 104.45(13)
C9 C8 C4 117.24(13)
C7 C8 H8 104.0
C9 C8 H8 104.0
C4 C8 H8 104.0
C17 C9 C8 114.76(13)
C17 C9 C10 108.30(13)
C8 C9 C10 107.26(12)
C17 C9 C1 111.56(13)
C8 C9 C1 104.77(13)
C10 C9 C1 110.03(12)
C11 C10 C9 117.77(13)
C11 C10 H10A 107.9
C9 C10 H10A 107.9
C11 C10 H10B 107.9
C9 C10 H10B 107.9
H10A C10 H10B 107.2
C12 C11 C10 115.09(14)
C12 C11 H11A 108.5
C10 C11 H11A 108.5
C12 C11 H11B 108.5
C10 C11 H11B 108.5
H11A C11 H11B 107.5
O2 C12 C11 106.42(13)
O2 C12 C13 114.12(14)
C11 C12 C13 114.30(14)
O2 C12 H12 107.2
C11 C12 H12 107.2
C13 C12 H12 107.2
O1 C13 C14 109.20(13)
O1 C13 C15 103.50(12)
C14 C13 C15 110.29(15)
O1 C13 C12 113.03(13)
C14 C13 C12 111.47(14)
C15 C13 C12 109.06(14)
C13 C14 H14A 109.5
C13 C14 H14B 109.5
H14A C14 H14B 109.5
C13 C14 H14C 109.5
H14A C14 H14C 109.5
H14B C14 H14C 109.5
C13 C15 H15A 109.5
C13 C15 H15B 109.5
H15A C15 H15B 109.5
C13 C15 H15C 109.5
H15A C15 H15C 109.5
H15B C15 H15C 109.5
C4 C16 H16A 109.5
C4 C16 H16B 109.5
H16A C16 H16B 109.5
C4 C16 H16C 109.5
H16A C16 H16C 109.5
H16B C16 H16C 109.5
C9 C17 H17A 109.5
C9 C17 H17B 109.5
H17A C17 H17B 109.5
C9 C17 H17C 109.5
H17A C17 H17C 109.5
H17B C17 H17C 109.5
C19 C18 C5 177.4(2)
C18 C19 H19 121.7(15)
C18 C19 H20 118.6(15)
H19 C19 H20 120(2)
C1 O1 C13 117.70(11)
C12 O2 H2 109.5

loop_
_geom_bond_atom_site_label_1
_geom_bond_atom_site_label_2
_geom_bond_distance
C1 O1 1.4388(18)
C1 C2 1.525(2)
C1 C9 1.549(2)
C1 H1 1.0000
C2 C3 1.534(2)
C2 H2A 0.9900
C2 H2B 0.9900
C3 C4 1.521(2)
C3 H3A 0.9900
C3 H3B 0.9900
C4 C5 1.535(2)
C4 C16 1.541(2)
C4 C8 1.547(2)
C5 C18 1.301(3)
C5 C6 1.527(3)
C6 C7 1.544(3)
C6 H6A 0.9900
C6 H6B 0.9900
C7 C8 1.527(2)
C7 H7A 0.9900
C7 H7B 0.9900
C8 C9 1.543(2)
C8 H8 1.0000
C9 C17 1.539(2)
C9 C10 1.543(2)
C10 C11 1.537(2)
C10 H10A 0.9900
C10 H10B 0.9900
C11 C12 1.521(2)
C11 H11A 0.9900
C11 H11B 0.9900
C12 O2 1.434(2)
C12 C13 1.547(2)
C12 H12 1.0000
C13 O1 1.4501(18)
C13 C14 1.525(3)
C13 C15 1.529(2)
C14 H14A 0.9800
C14 H14B 0.9800
C14 H14C 0.9800
C15 H15A 0.9800
C15 H15B 0.9800
C15 H15C 0.9800
C16 H16A 0.9800
C16 H16B 0.9800
C16 H16C 0.9800
C17 H17A 0.9800
C17 H17B 0.9800
C17 H17C 0.9800
C18 C19 1.292(3)
C19 H19 1.00(2)
C19 H20 1.04(3)
O2 H2 0.8400

loop_
_geom_hbond_atom_site_label_D
_geom_hbond_atom_site_label_H
_geom_hbond_atom_site_label_A
_geom_hbond_distance_DH
_geom_hbond_distance_HA
_geom_hbond_distance_DA
_geom_hbond_angle_DHA
_geom_hbond_site_symmetry_A
O2 H2 O1 0.84 2.23 2.9706(16) 147.3 3_554

loop_
_geom_torsion_atom_site_label_1
_geom_torsion_atom_site_label_2
_geom_torsion_atom_site_label_3
_geom_torsion_atom_site_label_4
_geom_torsion
O1 C1 C2 C3 -177.74(13)
C9 C1 C2 C3 -55.46(18)
C1 C2 C3 C4 55.24(18)
C2 C3 C4 C5 -165.30(14)
C2 C3 C4 C16 73.61(16)
C2 C3 C4 C8 -54.32(17)
C3 C4 C5 C18 -40.8(2)
C16 C4 C5 C18 83.0(2)
C8 C4 C5 C18 -156.60(19)
C3 C4 C5 C6 143.87(16)
C16 C4 C5 C6 -92.42(18)
C8 C4 C5 C6 28.03(18)
C18 C5 C6 C7 -178.9(2)
C4 C5 C6 C7 -3.8(2)
C5 C6 C7 C8 -22.7(2)
C6 C7 C8 C9 176.15(16)
C6 C7 C8 C4 41.22(19)
C3 C4 C8 C7 -164.06(14)
C5 C4 C8 C7 -42.51(16)
C16 C4 C8 C7 70.70(18)
C3 C4 C8 C9 59.00(18)
C5 C4 C8 C9 -179.46(13)
C16 C4 C8 C9 -66.24(19)
C7 C8 C9 C17 -62.2(2)
C4 C8 C9 C17 67.31(19)
C7 C8 C9 C10 58.13(19)
C4 C8 C9 C10 -172.33(13)
C7 C8 C9 C1 175.06(15)
C4 C8 C9 C1 -55.39(17)
O1 C1 C9 C17 47.15(16)
C2 C1 C9 C17 -73.05(16)
O1 C1 C9 C8 171.90(11)
C2 C1 C9 C8 51.70(17)
O1 C1 C9 C10 -73.08(16)
C2 C1 C9 C10 166.71(13)
C17 C9 C10 C11 -71.13(18)
C8 C9 C10 C11 164.48(14)
C1 C9 C10 C11 51.06(19)
C9 C10 C11 C12 -68.57(19)
C10 C11 C12 O2 -44.03(18)
C10 C11 C12 C13 82.88(18)
O2 C12 C13 O1 86.53(16)
C11 C12 C13 O1 -36.29(19)
O2 C12 C13 C14 -36.92(19)
C11 C12 C13 C14 -159.74(14)
O2 C12 C13 C15 -158.93(14)
C11 C12 C13 C15 78.24(17)
C6 C5 C18 C19 -162(5)
C4 C5 C18 C19 24(5)
C2 C1 O1 C13 -135.27(14)
C9 C1 O1 C13 99.91(15)
C14 C13 O1 C1 78.00(17)
C15 C13 O1 C1 -164.53(14)
C12 C13 O1 C1 -46.70(18)
